data_2002400
loop_
_publ_author_name
'Mumm, Hans-Carsten'
'M\"uller-Buschbaum, Hanskarl'

_publ_section_title
;
 Zur Kristallstruktur von \a-TlSmW~2~O~8~
;
_journal_coden_ASTM MOCMB7
_journal_issue 12
_journal_name_full
;
 Monatshefte f\"ur Chemie
;
_journal_page_first 1357
_journal_page_last 1362
_journal_paper_doi 10.1007/bf00810641
_journal_volume 118
_journal_year 1987
_chemical_formula_structural 'Tl Sm (W2 O8)'
_chemical_formula_sum 'O8 Sm Tl W2'
_chemical_name_systematic 'Thallium samarium ditungstate - \a'
_space_group_IT_number 15
_symmetry_cell_setting monoclinic
_symmetry_Int_Tables_number 15
_symmetry_space_group_name_Hall '-C 2yc'
_symmetry_space_group_name_H-M 'C 1 2/c 1'
_cell_angle_alpha 90
_cell_angle_beta 130.09
_cell_angle_gamma 90
_cell_formula_units_Z 4
_cell_length_a 10.77
_cell_length_b 10.597
_cell_length_c 7.597
_cell_volume 663.3
_refine_ls_R_factor_all 0.076
_cod_database_code 2002400

loop_
_symmetry_equiv_pos_as_xyz
x,y,z
-x,y,1/2-z
-x,-y,-z
x,-y,1/2+z
1/2+x,1/2+y,z
1/2-x,1/2+y,1/2-z
1/2-x,1/2-y,-z
1/2+x,1/2-y,1/2+z

loop_
_atom_site_label
_atom_site_type_symbol
_atom_site_symmetry_multiplicity
_atom_site_Wyckoff_symbol
_atom_site_fract_x
_atom_site_fract_y
_atom_site_fract_z
_atom_site_occupancy
_atom_site_attached_hydrogens
_atom_site_calc_flag
W1 W6+ 8 f 0.6939(2) 0.9984(2) 0.2325(3) 1. 0 d
Sm1 Sm3+ 4 e 0. 0.2285(4) 0.25 1. 0 d
Tl1 Tl1+ 4 e 0. 0.7963(4) 0.25 1. 0 d
O1 O2- 8 f 0.524(5) 0.893(3) 0.471(7) 1. 0 d
O2 O2- 8 f 0.687(5) 0.929(3) 0.941(7) 1. 0 d
O3 O2- 8 f 0.385(6) 0.582(4) 0.317(8) 1. 0 d
O4 O2- 8 f 0.271(5) 0.657(4) 0.875(8) 1. 0 d

loop_
_atom_type_symbol
_atom_type_oxidation_number
W6+ 6.000
Sm3+ 3.000
Tl1+ 1.000
O2- -2.000
